data_7033884
loop_
_publ_author_name
'Cao, Wei'
'Zheng, Xiang-Jun'
'Fang, De-Cai'
'Jin, Lin-Pei'

_publ_section_title
;
 Metal ion-assisted ring-opening of a quinazoline-based chemosensor:
 detection of copper(ii) in aqueous media.
;
_journal_issue 11
_journal_name_full 'Dalton transactions (Cambridge, England : 2003)'
_journal_page_first 5191
_journal_page_last 5196
_journal_paper_doi 10.1039/c4dt03791j
_journal_volume 44
_journal_year 2015
_chemical_formula_sum 'C46 H42 Cd2 N6 O8'
_chemical_formula_weight 1031.68
_chemical_name_systematic
; 
 ? 
;
_space_group_IT_number 14
_symmetry_cell_setting monoclinic
_symmetry_space_group_name_Hall '-P 2yn'
_symmetry_space_group_name_H-M 'P 1 21/n 1'
_atom_sites_solution_hydrogens geom
_atom_sites_solution_primary direct
_atom_sites_solution_secondary difmap
_audit_creation_method SHELXL-97
_audit_update_record
;
2015-01-09 deposited with the CCDC.
2015-02-04 downloaded from the CCDC.
;
_cell_angle_alpha 90.00
_cell_angle_beta 90.2620(10)
_cell_angle_gamma 90.00
_cell_formula_units_Z 2
_cell_length_a 11.6328(6)
_cell_length_b 12.3461(6)
_cell_length_c 14.6072(7)
_cell_measurement_reflns_used 6216
_cell_measurement_temperature 296(2)
_cell_measurement_theta_max 27.50
_cell_measurement_theta_min 2.16
_cell_volume 2097.86(18)
_computing_cell_refinement 'Bruker SMART'
_computing_data_collection 'Bruker SMART'
_computing_data_reduction 'Bruker SAINT'
_computing_molecular_graphics 'Bruker SHELXTL'
_computing_publication_material 'Bruker SHELXTL'
_computing_structure_refinement 'SHELXL-97 (Sheldrick, 1997)'
_computing_structure_solution 'SHELXS-97 (Sheldrick, 1990)'
_diffrn_ambient_temperature 296(2)
_diffrn_measured_fraction_theta_full 0.998
_diffrn_measured_fraction_theta_max 0.998
_diffrn_measurement_device_type 'CCD area detector'
_diffrn_measurement_method 'phi and omega scans'
_diffrn_radiation_monochromator graphite
_diffrn_radiation_source 'fine-focus sealed tube'
_diffrn_radiation_type MoK\a
_diffrn_radiation_wavelength 0.71073
_diffrn_reflns_av_R_equivalents 0.0267
_diffrn_reflns_av_sigmaI/netI 0.0314
_diffrn_reflns_limit_h_max 15
_diffrn_reflns_limit_h_min -14
_diffrn_reflns_limit_k_max 16
_diffrn_reflns_limit_k_min -15
_diffrn_reflns_limit_l_max 18
_diffrn_reflns_limit_l_min -18
_diffrn_reflns_number 14307
_diffrn_reflns_theta_full 27.51
_diffrn_reflns_theta_max 27.51
_diffrn_reflns_theta_min 2.16
_exptl_absorpt_coefficient_mu 1.077
_exptl_absorpt_correction_T_max 0.9284
_exptl_absorpt_correction_T_min 0.7454
_exptl_absorpt_correction_type multi-scan
_exptl_absorpt_process_details SADABS
_exptl_crystal_colour orange
_exptl_crystal_density_diffrn 1.633
_exptl_crystal_density_method 'not measured'
_exptl_crystal_description block
_exptl_crystal_F_000 1040
_exptl_crystal_size_max 0.29
_exptl_crystal_size_mid 0.09
_exptl_crystal_size_min 0.07
_refine_diff_density_max 0.313
_refine_diff_density_min -0.344
_refine_diff_density_rms 0.065
_refine_ls_extinction_method none
_refine_ls_goodness_of_fit_ref 1.034
_refine_ls_hydrogen_treatment mixed
_refine_ls_matrix_type full
_refine_ls_number_parameters 290
_refine_ls_number_reflns 4798
_refine_ls_number_restraints 0
_refine_ls_restrained_S_all 1.034
_refine_ls_R_factor_all 0.0352
_refine_ls_R_factor_gt 0.0252
_refine_ls_shift/su_max 0.002
_refine_ls_shift/su_mean 0.000
_refine_ls_structure_factor_coef Fsqd
_refine_ls_weighting_details 'calc w=1/[\s^2^(Fo^2^)+(0.0217P)^2^+0.7469P] where P=(Fo^2^+2Fc^2^)/3'
_refine_ls_weighting_scheme calc
_refine_ls_wR_factor_gt 0.0520
_refine_ls_wR_factor_ref 0.0558
_reflns_number_gt 4001
_reflns_number_total 4798
_reflns_threshold_expression >2sigma(I)
_cod_data_source_file c4dt03791j2.cif
_cod_data_source_block 5
_cod_depositor_comments
;
The following automatic conversions were performed:

'_symmetry_cell_setting' value 'Monoclinic' changed to 'monoclinic'
according to
/usr/data/users/saulius/crontab/automatic-downloads/rss-feeds/RSC/lib/dictionaries/cif_core.dic
dictionary named 'cif_core.dic' version 2.4.2 from 2011-04-26.

'_exptl_absorpt_correction_type' value 'Multi-scan' changed to
'multi-scan' according to
/usr/data/users/saulius/crontab/automatic-downloads/rss-feeds/RSC/lib/dictionaries/cif_core.dic
dictionary named 'cif_core.dic' version 2.4.2 from 2011-04-26.

Automatic conversion script
Id: cif_fix_values 3008 2015-01-20 13:52:24Z robertas 

 Adding full bibliography for 7033882--7033884.cif.
;
_cod_original_sg_symbol_H-M P2(1)/n
_cod_database_code 7033884

loop_
_symmetry_equiv_pos_as_xyz
'x, y, z'
'-x+1/2, y+1/2, -z+1/2'
'-x, -y, -z'
'x-1/2, -y-1/2, z-1/2'

loop_
_atom_site_label
_atom_site_type_symbol
_atom_site_fract_x
_atom_site_fract_y
_atom_site_fract_z
_atom_site_U_iso_or_equiv
_atom_site_adp_type
_atom_site_occupancy
_atom_site_symmetry_multiplicity
_atom_site_calc_flag
_atom_site_refinement_flags
C1 C 0.42593(18) 0.42123(17) 0.18580(15) 0.0276(5) Uani 1 1 d .
C2 C 0.3473(2) 0.46891(19) 0.24501(16) 0.0354(5) Uani 1 1 d .
H2 H 0.3519 0.5419 0.2604 0.042 Uiso 1 1 calc R
C3 C 0.2629(2) 0.4034(2) 0.27965(17) 0.0406(6) Uani 1 1 d .
H3 H 0.2086 0.4324 0.3192 0.049 Uiso 1 1 calc R
C4 C 0.2569(2) 0.2934(2) 0.25651(17) 0.0415(6) Uani 1 1 d .
H4 H 0.1992 0.2510 0.2818 0.050 Uiso 1 1 calc R
C5 C 0.3342(2) 0.24620(19) 0.19733(16) 0.0368(6) Uani 1 1 d .
H5 H 0.3292 0.1732 0.1821 0.044 Uiso 1 1 calc R
C6 C 0.41972(18) 0.31177(17) 0.16136(14) 0.0265(5) Uani 1 1 d .
C7 C 0.56730(18) 0.38024(15) 0.09066(14) 0.0247(4) Uani 1 1 d .
C8 C 0.67030(18) 0.39819(16) 0.03434(14) 0.0248(4) Uani 1 1 d .
C9 C 0.74213(18) 0.31462(17) 0.00146(14) 0.0252(4) Uani 1 1 d .
C10 C 0.8379(2) 0.34278(19) -0.05064(17) 0.0366(6) Uani 1 1 d .
H10 H 0.8846 0.2882 -0.0738 0.044 Uiso 1 1 calc R
C11 C 0.8651(2) 0.4494(2) -0.06863(18) 0.0428(6) Uani 1 1 d .
H11 H 0.9300 0.4660 -0.1028 0.051 Uiso 1 1 calc R
C12 C 0.7965(2) 0.53073(19) -0.03621(17) 0.0391(6) Uani 1 1 d .
H12 H 0.8143 0.6027 -0.0484 0.047 Uiso 1 1 calc R
C13 C 0.7008(2) 0.50508(17) 0.01465(16) 0.0333(5) Uani 1 1 d .
H13 H 0.6549 0.5609 0.0366 0.040 Uiso 1 1 calc R
C14 C 0.80424(18) 0.14156(17) 0.03593(15) 0.0264(5) Uani 1 1 d .
H14 H 0.8738 0.1774 0.0443 0.032 Uiso 1 1 calc R
C15 C 0.80855(17) 0.02487(17) 0.04724(14) 0.0250(4) Uani 1 1 d .
C16 C 0.72304(17) -0.05047(16) 0.01912(13) 0.0227(4) Uani 1 1 d .
C17 C 0.7491(2) -0.16098(17) 0.03159(16) 0.0307(5) Uani 1 1 d .
H17 H 0.6971 -0.2125 0.0104 0.037 Uiso 1 1 calc R
C18 C 0.8479(2) -0.19554(19) 0.07372(16) 0.0373(6) Uani 1 1 d .
H18 H 0.8603 -0.2693 0.0822 0.045 Uiso 1 1 calc R
C19 C 0.9293(2) -0.12201(19) 0.10376(17) 0.0392(6) Uani 1 1 d .
H19 H 0.9956 -0.1454 0.1335 0.047 Uiso 1 1 calc R
C20 C 0.91019(19) -0.01388(19) 0.08884(16) 0.0345(5) Uani 1 1 d .
H20 H 0.9662 0.0356 0.1068 0.041 Uiso 1 1 calc R
C21 C 0.6252(3) 0.0871(3) 0.2420(2) 0.0648(9) Uani 1 1 d .
H21A H 0.6962 0.0498 0.2309 0.097 Uiso 1 1 calc R
H21B H 0.5951 0.0655 0.3003 0.097 Uiso 1 1 calc R
H21C H 0.6385 0.1638 0.2420 0.097 Uiso 1 1 calc R
C22 C 0.4629(2) 0.23403(19) -0.16926(17) 0.0347(5) Uani 1 1 d .
O4 O 0.46684(19) 0.31975(14) -0.12720(15) 0.0596(6) Uani 1 1 d .
Cd1 Cd 0.531724(13) 0.136091(11) 0.018428(11) 0.02388(5) Uani 1 1 d .
N1 N 0.50881(15) 0.28841(14) 0.10091(12) 0.0268(4) Uani 1 1 d .
N2 N 0.52000(16) 0.46151(15) 0.14056(13) 0.0290(4) Uani 1 1 d .
N3 N 0.71795(15) 0.20274(13) 0.01593(12) 0.0240(4) Uani 1 1 d .
O1 O 0.62447(11) -0.02146(11) -0.01847(10) 0.0244(3) Uani 1 1 d .
O2 O 0.54639(18) 0.06114(15) 0.17345(13) 0.0483(5) Uani 1 1 d .
O3 O 0.49261(14) 0.14469(11) -0.13449(11) 0.0324(4) Uani 1 1 d .
C23 C 0.4222(4) 0.2317(3) -0.2660(2) 0.0887(12) Uani 1 1 d .
H23A H 0.4066 0.3042 -0.2863 0.133 Uiso 1 1 calc R
H23B H 0.3532 0.1892 -0.2702 0.133 Uiso 1 1 calc R
H23C H 0.4804 0.2001 -0.3039 0.133 Uiso 1 1 calc R
H2A H 0.537(2) -0.005(2) 0.1690(19) 0.049(8) Uiso 1 1 d .
H22 H 0.541(2) 0.524(2) 0.1427(18) 0.047(8) Uiso 1 1 d .

loop_
_atom_site_aniso_label
_atom_site_aniso_U_11
_atom_site_aniso_U_22
_atom_site_aniso_U_33
_atom_site_aniso_U_23
_atom_site_aniso_U_13
_atom_site_aniso_U_12
C1 0.0292(12) 0.0244(11) 0.0293(12) 0.0005(9) 0.0023(9) 0.0044(9)
C2 0.0390(14) 0.0298(12) 0.0374(13) -0.0059(11) 0.0062(11) 0.0088(10)
C3 0.0387(14) 0.0465(15) 0.0366(13) -0.0023(12) 0.0118(11) 0.0099(12)
C4 0.0385(14) 0.0426(14) 0.0434(14) 0.0073(12) 0.0151(11) 0.0004(12)
C5 0.0397(14) 0.0263(12) 0.0447(14) -0.0004(11) 0.0101(11) -0.0015(10)
C6 0.0307(12) 0.0208(10) 0.0282(11) -0.0004(9) 0.0051(9) 0.0031(9)
C7 0.0289(11) 0.0169(10) 0.0283(11) -0.0018(8) 0.0012(9) 0.0025(8)
C8 0.0261(11) 0.0185(10) 0.0296(11) -0.0011(9) 0.0017(9) -0.0006(8)
C9 0.0258(11) 0.0193(10) 0.0304(11) -0.0012(9) -0.0005(9) -0.0024(9)
C10 0.0330(13) 0.0283(12) 0.0486(15) -0.0046(11) 0.0123(11) 0.0007(10)
C11 0.0365(14) 0.0353(14) 0.0568(16) 0.0032(12) 0.0184(12) -0.0080(11)
C12 0.0433(15) 0.0222(11) 0.0519(15) 0.0039(11) 0.0083(12) -0.0092(10)
C13 0.0379(13) 0.0204(11) 0.0417(14) -0.0003(10) 0.0069(10) 0.0005(9)
C14 0.0231(11) 0.0241(11) 0.0322(11) -0.0054(10) 0.0014(9) -0.0019(9)
C15 0.0229(11) 0.0231(11) 0.0289(11) -0.0045(9) 0.0009(8) 0.0035(8)
C16 0.0233(11) 0.0226(11) 0.0224(10) -0.0003(8) 0.0041(8) 0.0034(8)
C17 0.0311(12) 0.0196(11) 0.0415(13) -0.0024(10) -0.0010(10) 0.0009(9)
C18 0.0412(14) 0.0265(12) 0.0443(14) 0.0014(11) -0.0022(11) 0.0117(11)
C19 0.0359(14) 0.0374(14) 0.0443(14) -0.0047(12) -0.0122(11) 0.0154(11)
C20 0.0276(12) 0.0333(13) 0.0425(14) -0.0091(11) -0.0067(10) 0.0042(10)
C21 0.082(2) 0.069(2) 0.0432(17) -0.0056(16) -0.0048(15) -0.0242(19)
C22 0.0376(14) 0.0251(12) 0.0416(14) 0.0061(11) 0.0057(11) 0.0016(10)
O4 0.0807(15) 0.0201(9) 0.0781(15) -0.0018(10) 0.0148(11) 0.0015(9)
Cd1 0.02257(9) 0.01604(8) 0.03303(9) -0.00432(7) 0.00087(6) -0.00053(6)
N1 0.0300(10) 0.0190(9) 0.0316(10) -0.0013(8) 0.0081(8) -0.0004(7)
N2 0.0322(11) 0.0157(9) 0.0391(11) -0.0031(8) 0.0047(8) 0.0005(8)
N3 0.0240(9) 0.0179(8) 0.0301(10) -0.0044(7) 0.0024(7) -0.0003(7)
O1 0.0211(7) 0.0183(7) 0.0340(8) -0.0013(6) -0.0009(6) 0.0011(6)
O2 0.0772(14) 0.0231(9) 0.0445(11) -0.0039(8) -0.0107(9) -0.0044(9)
O3 0.0420(10) 0.0205(8) 0.0347(9) 0.0022(7) -0.0016(7) 0.0023(7)
C23 0.126(4) 0.078(3) 0.061(2) 0.018(2) -0.029(2) 0.020(2)

loop_
_atom_type_symbol
_atom_type_description
_atom_type_scat_dispersion_real
_atom_type_scat_dispersion_imag
_atom_type_scat_source
C C 0.0033 0.0016 'International Tables Vol C Tables 4.2.6.8 and 6.1.1.4'
H H 0.0000 0.0000 'International Tables Vol C Tables 4.2.6.8 and 6.1.1.4'
N N 0.0061 0.0033 'International Tables Vol C Tables 4.2.6.8 and 6.1.1.4'
O O 0.0106 0.0060 'International Tables Vol C Tables 4.2.6.8 and 6.1.1.4'
Cd Cd -0.8075 1.2024 'International Tables Vol C Tables 4.2.6.8 and 6.1.1.4'

loop_
_geom_angle_atom_site_label_1
_geom_angle_atom_site_label_2
_geom_angle_atom_site_label_3
_geom_angle
_geom_angle_site_symmetry_1
_geom_angle_site_symmetry_3
N2 C1 C2 132.3(2) . .
N2 C1 C6 105.49(18) . .
C2 C1 C6 122.2(2) . .
C3 C2 C1 117.0(2) . .
C3 C2 H2 121.5 . .
C1 C2 H2 121.5 . .
C2 C3 C4 121.2(2) . .
C2 C3 H3 119.4 . .
C4 C3 H3 119.4 . .
C5 C4 C3 122.0(2) . .
C5 C4 H4 119.0 . .
C3 C4 H4 119.0 . .
C4 C5 C6 117.5(2) . .
C4 C5 H5 121.3 . .
C6 C5 H5 121.3 . .
C5 C6 N1 130.9(2) . .
C5 C6 C1 120.2(2) . .
N1 C6 C1 108.87(18) . .
N1 C7 N2 111.12(18) . .
N1 C7 C8 127.47(18) . .
N2 C7 C8 121.41(18) . .
C13 C8 C9 117.95(19) . .
C13 C8 C7 117.71(19) . .
C9 C8 C7 124.30(19) . .
C10 C9 C8 118.55(19) . .
C10 C9 N3 118.73(19) . .
C8 C9 N3 122.66(19) . .
C11 C10 C9 121.7(2) . .
C11 C10 H10 119.1 . .
C9 C10 H10 119.1 . .
C12 C11 C10 120.0(2) . .
C12 C11 H11 120.0 . .
C10 C11 H11 120.0 . .
C11 C12 C13 119.5(2) . .
C11 C12 H12 120.3 . .
C13 C12 H12 120.3 . .
C12 C13 C8 122.3(2) . .
C12 C13 H13 118.8 . .
C8 C13 H13 118.8 . .
N3 C14 C15 129.4(2) . .
N3 C14 H14 115.3 . .
C15 C14 H14 115.3 . .
C20 C15 C16 119.1(2) . .
C20 C15 C14 114.48(19) . .
C16 C15 C14 126.39(19) . .
O1 C16 C17 120.19(19) . .
O1 C16 C15 123.28(18) . .
C17 C16 C15 116.52(19) . .
C18 C17 C16 122.6(2) . .
C18 C17 H17 118.7 . .
C16 C17 H17 118.7 . .
C17 C18 C19 120.7(2) . .
C17 C18 H18 119.7 . .
C19 C18 H18 119.7 . .
C20 C19 C18 118.6(2) . .
C20 C19 H19 120.7 . .
C18 C19 H19 120.7 . .
C19 C20 C15 122.3(2) . .
C19 C20 H20 118.9 . .
C15 C20 H20 118.9 . .
O2 C21 H21A 109.5 . .
O2 C21 H21B 109.5 . .
H21A C21 H21B 109.5 . .
O2 C21 H21C 109.5 . .
H21A C21 H21C 109.5 . .
H21B C21 H21C 109.5 . .
O4 C22 O3 123.0(2) . .
O4 C22 C23 120.3(2) . .
O3 C22 C23 116.8(2) . .
N1 Cd1 O3 117.52(6) . .
N1 Cd1 O1 153.27(6) . .
O3 Cd1 O1 84.32(5) . .
N1 Cd1 O1 114.71(6) . 3_655
O3 Cd1 O1 82.81(5) . 3_655
O1 Cd1 O1 81.41(5) . 3_655
N1 Cd1 N3 79.90(6) . .
O3 Cd1 N3 98.65(6) . .
O1 Cd1 N3 81.75(5) . .
O1 Cd1 N3 162.86(5) 3_655 .
N1 Cd1 O2 80.14(6) . .
O3 Cd1 O2 159.27(6) . .
O1 Cd1 O2 82.29(6) . .
O1 Cd1 O2 79.60(6) 3_655 .
N3 Cd1 O2 95.02(6) . .
C7 N1 C6 106.07(17) . .
C7 N1 Cd1 126.14(14) . .
C6 N1 Cd1 127.01(14) . .
C7 N2 C1 108.44(18) . .
C7 N2 H22 126.8(19) . .
C1 N2 H22 124.8(19) . .
C14 N3 C9 116.59(18) . .
C14 N3 Cd1 121.02(14) . .
C9 N3 Cd1 122.10(13) . .
C16 O1 Cd1 122.85(12) . .
C16 O1 Cd1 121.17(12) . 3_655
Cd1 O1 Cd1 98.59(5) . 3_655
C21 O2 Cd1 128.35(18) . .
C21 O2 H2A 111.5(19) . .
Cd1 O2 H2A 107.0(19) . .
C22 O3 Cd1 119.21(15) . .
C22 C23 H23A 109.5 . .
C22 C23 H23B 109.5 . .
H23A C23 H23B 109.5 . .
C22 C23 H23C 109.5 . .
H23A C23 H23C 109.5 . .
H23B C23 H23C 109.5 . .

loop_
_geom_bond_atom_site_label_1
_geom_bond_atom_site_label_2
_geom_bond_distance
_geom_bond_site_symmetry_2
C1 N2 1.374(3) .
C1 C2 1.392(3) .
C1 C6 1.400(3) .
C2 C3 1.371(3) .
C2 H2 0.9300 .
C3 C4 1.401(4) .
C3 H3 0.9300 .
C4 C5 1.379(3) .
C4 H4 0.9300 .
C5 C6 1.388(3) .
C5 H5 0.9300 .
C6 N1 1.395(3) .
C7 N1 1.331(3) .
C7 N2 1.358(3) .
C7 C8 1.473(3) .
C8 C13 1.397(3) .
C8 C9 1.413(3) .
C9 C10 1.396(3) .
C9 N3 1.426(3) .
C10 C11 1.380(3) .
C10 H10 0.9300 .
C11 C12 1.368(3) .
C11 H11 0.9300 .
C12 C13 1.378(3) .
C12 H12 0.9300 .
C13 H13 0.9300 .
C14 N3 1.289(3) .
C14 C15 1.451(3) .
C14 H14 0.9300 .
C15 C20 1.411(3) .
C15 C16 1.421(3) .
C16 O1 1.319(2) .
C16 C17 1.409(3) .
C17 C18 1.369(3) .
C17 H17 0.9300 .
C18 C19 1.382(3) .
C18 H18 0.9300 .
C19 C20 1.371(3) .
C19 H19 0.9300 .
C20 H20 0.9300 .
C21 O2 1.391(3) .
C21 H21A 0.9600 .
C21 H21B 0.9600 .
C21 H21C 0.9600 .
C22 O4 1.225(3) .
C22 O3 1.262(3) .
C22 C23 1.489(4) .
Cd1 N1 2.2500(17) .
Cd1 O3 2.2801(15) .
Cd1 O1 2.2899(13) .
Cd1 O1 2.3031(13) 3_655
Cd1 N3 2.3178(17) .
Cd1 O2 2.4515(19) .
N2 H22 0.81(3) .
O1 Cd1 2.3031(13) 3_655
O2 H2A 0.83(3) .
C23 H23A 0.9600 .
C23 H23B 0.9600 .
C23 H23C 0.9600 .

loop_
_geom_torsion_atom_site_label_1
_geom_torsion_atom_site_label_2
_geom_torsion_atom_site_label_3
_geom_torsion_atom_site_label_4
_geom_torsion
_geom_torsion_site_symmetry_1
_geom_torsion_site_symmetry_4
N2 C1 C2 C3 -179.1(2) . .
C6 C1 C2 C3 0.6(3) . .
C1 C2 C3 C4 0.3(4) . .
C2 C3 C4 C5 -0.8(4) . .
C3 C4 C5 C6 0.4(4) . .
C4 C5 C6 N1 180.0(2) . .
C4 C5 C6 C1 0.4(4) . .
N2 C1 C6 C5 178.8(2) . .
C2 C1 C6 C5 -1.0(3) . .
N2 C1 C6 N1 -0.9(2) . .
C2 C1 C6 N1 179.4(2) . .
N1 C7 C8 C13 164.0(2) . .
N2 C7 C8 C13 -16.1(3) . .
N1 C7 C8 C9 -18.1(3) . .
N2 C7 C8 C9 161.8(2) . .
C13 C8 C9 C10 -1.5(3) . .
C7 C8 C9 C10 -179.4(2) . .
C13 C8 C9 N3 -178.7(2) . .
C7 C8 C9 N3 3.4(3) . .
C8 C9 C10 C11 1.6(4) . .
N3 C9 C10 C11 178.9(2) . .
C9 C10 C11 C12 -1.0(4) . .
C10 C11 C12 C13 0.3(4) . .
C11 C12 C13 C8 -0.3(4) . .
C9 C8 C13 C12 0.9(3) . .
C7 C8 C13 C12 179.0(2) . .
N3 C14 C15 C20 -166.5(2) . .
N3 C14 C15 C16 14.9(4) . .
C20 C15 C16 O1 178.49(19) . .
C14 C15 C16 O1 -2.9(3) . .
C20 C15 C16 C17 -2.7(3) . .
C14 C15 C16 C17 175.8(2) . .
O1 C16 C17 C18 -177.2(2) . .
C15 C16 C17 C18 4.0(3) . .
C16 C17 C18 C19 -2.1(4) . .
C17 C18 C19 C20 -1.3(4) . .
C18 C19 C20 C15 2.5(4) . .
C16 C15 C20 C19 -0.4(3) . .
C14 C15 C20 C19 -179.2(2) . .
N2 C7 N1 C6 -0.6(2) . .
C8 C7 N1 C6 179.3(2) . .
N2 C7 N1 Cd1 169.92(14) . .
C8 C7 N1 Cd1 -10.2(3) . .
C5 C6 N1 C7 -178.7(2) . .
C1 C6 N1 C7 0.9(2) . .
C5 C6 N1 Cd1 10.9(3) . .
C1 C6 N1 Cd1 -169.48(14) . .
O3 Cd1 N1 C7 -63.23(19) . .
O1 Cd1 N1 C7 78.7(2) . .
O1 Cd1 N1 C7 -158.08(16) 3_655 .
N3 Cd1 N1 C7 31.33(17) . .
O2 Cd1 N1 C7 128.29(19) . .
O3 Cd1 N1 C6 105.30(17) . .
O1 Cd1 N1 C6 -112.81(19) . .
O1 Cd1 N1 C6 10.45(19) 3_655 .
N3 Cd1 N1 C6 -160.14(18) . .
O2 Cd1 N1 C6 -63.19(18) . .
N1 C7 N2 C1 0.0(3) . .
C8 C7 N2 C1 -179.89(19) . .
C2 C1 N2 C7 -179.8(2) . .
C6 C1 N2 C7 0.5(2) . .
C15 C14 N3 C9 -174.6(2) . .
C15 C14 N3 Cd1 11.4(3) . .
C10 C9 N3 C14 43.6(3) . .
C8 C9 N3 C14 -139.3(2) . .
C10 C9 N3 Cd1 -142.55(18) . .
C8 C9 N3 Cd1 34.6(3) . .
N1 Cd1 N3 C14 130.95(17) . .
O3 Cd1 N3 C14 -112.45(16) . .
O1 Cd1 N3 C14 -29.52(16) . .
O1 Cd1 N3 C14 -18.8(3) 3_655 .
O2 Cd1 N3 C14 51.92(17) . .
N1 Cd1 N3 C9 -42.66(15) . .
O3 Cd1 N3 C9 73.94(15) . .
O1 Cd1 N3 C9 156.86(15) . .
O1 Cd1 N3 C9 167.61(16) 3_655 .
O2 Cd1 N3 C9 -121.69(15) . .
C17 C16 O1 Cd1 148.70(15) . .
C15 C16 O1 Cd1 -32.6(3) . .
C17 C16 O1 Cd1 21.9(2) . 3_655
C15 C16 O1 Cd1 -159.33(15) . 3_655
N1 Cd1 O1 C16 -6.3(2) . .
O3 Cd1 O1 C16 140.34(15) . .
O1 Cd1 O1 C16 -136.10(17) 3_655 .
N3 Cd1 O1 C16 40.71(15) . .
O2 Cd1 O1 C16 -55.53(15) . .
N1 Cd1 O1 Cd1 129.80(11) . 3_655
O3 Cd1 O1 Cd1 -83.56(6) . 3_655
O1 Cd1 O1 Cd1 0.0 3_655 3_655
N3 Cd1 O1 Cd1 176.82(6) . 3_655
O2 Cd1 O1 Cd1 80.57(6) . 3_655
N1 Cd1 O2 C21 -59.5(2) . .
O3 Cd1 O2 C21 150.5(2) . .
O1 Cd1 O2 C21 100.3(2) . .
O1 Cd1 O2 C21 -177.1(2) 3_655 .
N3 Cd1 O2 C21 19.3(2) . .
O4 C22 O3 Cd1 8.9(3) . .
C23 C22 O3 Cd1 -171.4(2) . .
N1 Cd1 O3 C22 2.10(19) . .
O1 Cd1 O3 C22 -161.70(17) . .
O1 Cd1 O3 C22 116.27(17) 3_655 .
N3 Cd1 O3 C22 -80.97(17) . .
O2 Cd1 O3 C22 148.3(2) . .
